data_2001627
loop_
_publ_author_name
'Mague, J. T.'
'Fink, M. J.'
'Recatto, C. A.'

_publ_section_title
;Structure of
 <i>cis</i>-[1,2-bis(dicyclohexylphosphino)ethane-<i>P</i>,<i>P</i>']dichloroplatinum(II)
 chloroform solvate
;
_journal_issue 6
_journal_name_full 'Acta Crystallographica Section C'
_journal_page_first 1176
_journal_page_last 1178
_journal_paper_doi 10.1107/S0108270192011697
_journal_volume 49
_journal_year 1993
_chemical_formula_moiety 'C26 H48 Cl2 P2 Pt,0.75C1 H1 Cl3'
_chemical_formula_sum 'C27 H49 Cl4 P2 Pt'
_chemical_formula_weight 778.20
_space_group_IT_number 14
_space_group_name_Hall '-P 2yn'
_space_group_name_H-M_alt 'P 1 21/n 1'
_symmetry_cell_setting monoclinic
_symmetry_space_group_name_Hall '-P 2yn'
_symmetry_space_group_name_H-M 'P 1 21/n 1'
_atom_type_scat_source IntTabIV
_cell_angle_alpha 90.
_cell_angle_beta 109.719(8)
_cell_angle_gamma 90.
_cell_formula_units_Z 4
_cell_length_a 11.7710(10)
_cell_length_b 20.353(3)
_cell_length_c 14.704(2)
_cell_measurement_reflns_used 25
_cell_measurement_temperature 296
_cell_measurement_theta_max 15.83
_cell_measurement_theta_min 11.36
_cell_volume 3316.1(7)
_diffrn_measurement_device 'Enraf-Nonius CAD-4'
_diffrn_measurement_method '\w/2\q, width (0.8+0.2tan\q)\%, speed 16.4-1.3\% min^-1^'
_diffrn_radiation_type MoK\a
_diffrn_radiation_wavelength 0.71073
_diffrn_reflns_av_R_equivalents 0.023
_diffrn_reflns_limit_h_max 13
_diffrn_reflns_limit_h_min 0
_diffrn_reflns_limit_k_max 23
_diffrn_reflns_limit_k_min 0
_diffrn_reflns_limit_l_max 16
_diffrn_reflns_limit_l_min -16
_diffrn_reflns_number 5659
_diffrn_reflns_theta_max 24
_diffrn_standards_decay_% '14.5% over 4200 min'
_diffrn_standards_interval_time 120
_diffrn_standards_number 3
_exptl_absorpt_coefficient_mu 4.79
_exptl_absorpt_correction_T_max 0.9990
_exptl_absorpt_correction_T_min 0.7687
_exptl_absorpt_correction_type
;
empirical (\y scans)
;
_exptl_crystal_colour Colorless
_exptl_crystal_density_diffrn 1.56
_exptl_crystal_description Prism
_exptl_crystal_size_max 0.45
_exptl_crystal_size_mid 0.31
_exptl_crystal_size_min 0.22
_refine_diff_density_max 1.37
_refine_diff_density_min -0.19
_refine_ls_goodness_of_fit_obs 1.394
_refine_ls_hydrogen_treatment noref
_refine_ls_number_parameters 308
_refine_ls_number_reflns 3263
_refine_ls_R_factor_obs 0.035
_refine_ls_shift/esd_max 0.10
_refine_ls_structure_factor_coef F
_refine_ls_weighting_details 'w = 4F/[(I)^2^+(0.04F^2^)^2^]'
_refine_ls_weighting_scheme calc
_refine_ls_wR_factor_obs 0.045
_reflns_number_observed 3263
_reflns_number_total 5197
_reflns_observed_criterion '[I>2\s(I)]'
_cod_data_source_file br1017.cif
_cod_data_source_block br1017_structure_1_of_1
_cod_depositor_comments
;
The following automatic conversions were performed:

'_refine_ls_weighting_scheme' value '4F/[(I)^2^+(0.04F^2^)^2^]' was
changed to 'calc'. New tag '_refine_ls_weighting_details' was
created. The value of the new tag was set to 'w =
4F/[(I)^2^+(0.04F^2^)^2^]'.

Automatic conversion script
Id: cif_fix_values 3143 2015-03-26 13:38:13Z robertas 
;
_cod_original_cell_volume 3316.0(10)
_cod_original_formula_sum 'C27 H49 Cl4 P2 Pt1'
_cod_database_code 2001627

loop_
_space_group_symop_id
_space_group_symop_operation_xyz
1 x,y,z
2 -x+1/2,y+1/2,-z+1/2
3 -x,-y,-z
4 x+1/2,-y+1/2,z+1/2

loop_
_atom_site_label
_atom_site_fract_x
_atom_site_fract_y
_atom_site_fract_z
Pt .23832(2) .254020(10) .44143(2)
Cl(1) .4328(2) .20760(10) .4768(2)
Cl(2) .2374(2) .21930(10) .5947(2)
P(1) .0630(2) .30530(10) .4122(2)
P(2) .2301(2) .28190(10) .29300(10)
C(1) .0765(7) .3802(4) .4855(6)
C(2) .0840(8) .3666(5) .5891(7)
C(3) .0987(9) .4289(5) .6478(7)
C(4) .2047(9) .4684(5) .6443(7)
C(5) .2021(9) .4835(5) .5433(7)
C(6) .1838(8) .4200(4) .4840(7)
C(7) -.0603(7) .2576(4) .4295(6)
C(8) -.1808(7) .2954(4) .4024(7)
C(9) -.2770(7) .2543(5) .4214(7)
C(10) -.2949(9) .1892(5) .3677(7)
C(11) -.1794(9) .1522(5) .3926(8)
C(12) -.0781(8) .1923(5) .3745(6)
C(13) .3655(8) .3229(4) .2866(6)
C(14) .3631(9) .3376(5) .1839(7)
C(15) .4818(9) .3686(7) .1860(7)
C(16) .5090(10) .4305(6) .2461(9)
C(17) .5109(9) .4163(5) .3479(8)
C(18) .3956(8) .3837(4) .3487(7)
C(19) .1986(7) .2134(4) .2061(5)
C(20) .0855(8) .1761(5) .2024(6)
C(21) .0567(9) .1217(5) .1283(7)
C(22) .1640(10) .0748(5) .1466(7)
C(23) .2766(9) .1119(5) .1513(7)
C(24) .3043(8) .1663(5) .2248(7)
C(25) .0070(7) .3329(4) .2862(6)
C(26) .1060(7) .3393(4) .2425(6)
Cl(1S) .3602(7) .0204(4) .6289(6)
Cl(2S) .3256(8) .0175(4) .4299(6)
Cl(3S) .1306(8) .0405(4) .4889(6)
C(1S) .2920(10) .0572(8) .5300(10)
Cl(4S) .4220(10) .0117(6) .62238(9)
Cl(5S) .185(2) .0394(8) .5820(10)
Cl(6S) .243(2) .0380(10) .424(2)
H(1) .0043 .4044 .4567
H(2A) .1512 .3387 .6185
H(2B) .0121 .3450 .5884
H(3A) .1103 .4177 .7130
H(3B) .0276 .4546 .6226
H(4A) .2761 .4443 .6763
H(4B) .2058 .5087 .6770
H(5A) .2763 .5032 .5461
H(5B) .1376 .5129 .5134
H(6A) .1729 .4312 .4189
H(6B) .2541 .3937 .5092
H(7) -.0362 .2490 .4968
H(8A) -.2062 .3064 .3357
H(8B) -.1691 .3344 .4399
H(9A) -.3508 .2779 .4009
H(9B) -.2537 .2458 .4887
H(10A) -.3245 .1974 .3001
H(10B) -.3518 .1635 .3849
H(11A) -.1914 .1134 .3544
H(11B) -.1531 .1405 .4590
H(12A) -.0049 .1679 .3959
H(12B) -.0994 .2008 .3073
H(13) .4284 .2917 .3119
H(14A) .2987 .3670 .1538
H(14B) .3509 .2977 .1480
H(15A) .4769 .3790 .1218
H(15B) .5452 .3379 .2127
H(16A) .4483 .4623 .2173
H(16B) .5853 .4470 .2486
H(17A) .5208 .4565 .3824
H(17B) .5769 .3880 .3786
H(18A) .4047 .3718 .4132
H(18B) .3310 .4141 .3253
H(19) .1855 .2332 .1449
H(20A) .0195 .2058 .1862
H(20B) .0971 .1575 .2641
H(21A) .0382 .1404 .0657
H(21B) -.0109 .0977 .1317
H(22A) .1458 .0436 .0956
H(22B) .1769 .0526 .2061
H(23A) .2659 .1302 .0896
H(23B) .3426 .0821 .1681
H(24A) .3217 .1476 .2873
H(24B) .3725 .1900 .2221
H(25A) -.0304 .3745 .2835
H(25B) -.0506 .3020 .2492
H(26A) .0720 .3316 .1749
H(26B) .1371 .3827 .2535

loop_
_geom_angle_atom_site_label_1
_geom_angle_atom_site_label_2
_geom_angle_atom_site_label_3
_geom_angle
_geom_angle_publ_flag
Cl(1) Pt Cl(2) 89.23(9) yes
Cl(1) Pt P(1) 175.39(9) yes
Cl(1) Pt P(2) 92.06(9) yes
Cl(2) Pt P(1) 91.24(8) yes
Cl(2) Pt P(2) 176.31(9) yes
P(1) Pt P(2) 87.75(8) yes
Pt P(1) C(1) 112.6(3) yes
Pt P(1) C(7) 116.9(3) yes
Pt P(1) C(25) 109.4(3) yes
C(1) P(1) C(7) 105.9(4) yes
C(1) P(1) C(25) 105.5(4) yes
C(7) P(1) C(25) 105.7(4) yes
Pt P(2) C(13) 114.6(3) yes
Pt P(2) C(19) 114.8(3) yes
Pt P(2) C(26) 109.1(3) yes
C(13) P(2) C(19) 106.5(4) yes
C(13) P(2) C(26) 106.2(4) yes
C(19) P(2) C(26) 104.9(4) yes
P(1) C(1) C(2) 113.5(6) yes
P(1) C(1) C(6) 110.2(6) yes
C(2) C(1) C(6) 110.3(8) yes
C(1) C(2) C(3) 112.1(8) yes
C(2) C(3) C(4) 111.4(9) yes
C(3) C(4) C(5) 113.8(9) yes
C(4) C(5) C(6) 109.9(9) yes
C(1) C(6) C(5) 113.8(8) yes
P(1) C(7) C(8) 113.7(6) yes
P(1) C(7) C(12) 111.1(6) yes
C(8) C(7) C(12) 110.3(7) yes
c(7) C(8) C(9) 111.0(8) yes
C(8) C(9) C(10) 111.6(8) yes
C(9) C(10) C(11) 110.8(9) yes
C(10) C(11) C(12) 112.7(9) yes
C(7) C(12) C(11) 110.3(8) yes
P(2) C(13) C(14) 114.4(7) yes
P(2) C(13) C(18) 111.9(7) yes
C(14) C(13) C(18) 111.1(8) yes
C(13) C(14) C(15) 110.4(9) yes
C(14) C(15) C(16) 112.0(10) yes
C(15) C(16) C(17) 110.0(10) yes
C(16) C(17) C(18) 112.1(9) yes
C(13) C(18) C(17) 112.5(9) yes
P(2) C(19) C(20) 111.9(6) yes
P(2) C(19) C(24) 113.0(6) yes
C(20) C(19) C(24) 110.2(8) yes
C(19) C(20) C(21) 112.0(8) yes
C(20) C(21) C(22) 111.1(9) yes
C(21) C(22) C(23) 110.8(9) yes
C(22) C(23) C(24) 112.0(9) yes
C(19) C(24) C(23) 111.7(9) yes
P(1) C(25) C(26) 113.0(6) yes
P(2) C(26) C(25) 113.4(6) yes
C1(1S) C(1S) C1(2S) 110.0(10) yes
C1(1S) C(1S) C1(3S) 111.0(10) yes
C1(2S) C(1S) C1(3S) 98.0(10) yes
C1(4S) C(1S) C1(5S) 96.0(10) yes
C1(4S) C(1S) C1(6S) 123(2) yes
C1(5S) C(1S) C1(6S) 109(2) yes

loop_
_geom_bond_atom_site_label_1
_geom_bond_atom_site_label_2
_geom_bond_distance
_geom_bond_publ_flag
Pt C1(1) 2.366(2) yes
Pt C1(2) 2.365(2) yes
Pt P(1) 2.222(2) yes
Pt P(2) 2.225(2) yes
P(1) C(1) 1.842(8) yes
P(1) C(7) 1.833(9) yes
P(1) C(25) 1.833(9) yes
P(2) C(13) 1.830(9) yes
P(2) C(19) 1.841(9) yes
P(2) C(26) 1.823(9) yes
C(1) C(2) 1.520(10) yes
C(1) C(6) 1.510(10) yes
C(2) C(3) 1.510(10) yes
C(3) C(4) 1.500(10) yes
C(4) C(5) 1.51(2) yes
C(5) C(6) 1.530(10) yes
C(7) C(8) 1.540(10) yes
C(7) C(12) 1.530(10) yes
C(8) C(9) 1.510(10) yes
C(9) C(10) 1.520(10) yes
C(10) C(11) 1.50(2) yes
C(11) C(12) 1.530(10) yes
C(13) C(14) 1.530(10) yes
C(13) C(18) 1.510(10) yes
C(14) C(15) 1.520(10) yes
C(15) C(16) 1.51(2) yes
C(16) C(17) 1.52(2) yes
C(17) C(18) 1.510(10) yes
C(19) C(20) 1.520(10) yes
C(19) C(24) 1.520(10) yes
C(20) C(21) 1.510(10) yes
C(21) C(22) 1.53(2) yes
C(22) C(23) 1.51(2) yes
C(23) C(24) 1.500(10) yes
C(25) C(26) 1.510(10) yes
Cl(1S) C(1S) 1.59(2) yes
Cl(2S) C(1S) 1.84(2) yes
Cl(3S) C(1S) 1.82(2) yes
C(1S) Cl(4S) 1.92(2) yes
C(1S) Cl(5S) 1.72(3) yes
C(1S) Cl(6S) 1.52(3) yes
